data_4303740
loop_
_publ_author_name
'Haisheng Lin'
'Xiaomeng Wu'
'Paul A. Maggard'

_publ_section_title
;
Ligand-Based Modification of the Structures and Optical Properties of New
Silver(I)-Rhenate(VII) Oxide/Organic Hybrid Solids
;
_journal_name_full 'Inorganic Chemistry'
_journal_page_first 11265
_journal_page_last 11276
_journal_paper_doi 10.1021/ic901749r
_journal_volume 48
_journal_year 2009
_chemical_formula_moiety 'C10 H8 Ag2 N4 O9 Re'
_chemical_formula_sum 'C10 H8 Ag2 N4 O9 Re'
_chemical_formula_weight 730.15
_chemical_name_systematic
; 
 ? 
;
_space_group_IT_number 29
_symmetry_cell_setting orthorhombic
_symmetry_space_group_name_Hall 'P 2c -2ac'
_symmetry_space_group_name_H-M 'P c a 21'
_atom_sites_solution_hydrogens geom
_atom_sites_solution_primary direct
_atom_sites_solution_secondary difmap
_audit_creation_method SHELXL-97
_cell_angle_alpha 90.00
_cell_angle_beta 90.00
_cell_angle_gamma 90.00
_cell_formula_units_Z 4
_cell_length_a 22.4400(7)
_cell_length_b 5.2048(2)
_cell_length_c 13.8475(4)
_cell_measurement_reflns_used 9971
_cell_measurement_temperature 173
_cell_measurement_theta_max 38.36
_cell_measurement_theta_min 2.94
_cell_volume 1617.33(9)
_computing_cell_refinement SAINT
_computing_data_collection Apex2
_computing_data_reduction SAINT
_computing_molecular_graphics NRCVAX
_computing_publication_material cif2tables.py
_computing_structure_refinement XL
_computing_structure_solution XS
_diffrn_ambient_temperature 173
_diffrn_measured_fraction_theta_full 0.997
_diffrn_measured_fraction_theta_max 0.997
_diffrn_measurement_device_type 'Bruker-Nonius X8 Apex2'
_diffrn_measurement_method 'omega and phi scans'
_diffrn_radiation_monochromator graphite
_diffrn_radiation_source 'fine-focus sealed tube'
_diffrn_radiation_type MoK\a
_diffrn_radiation_wavelength 0.71070
_diffrn_reflns_av_R_equivalents 0.0324
_diffrn_reflns_av_sigmaI/netI 0.0241
_diffrn_reflns_limit_h_max 40
_diffrn_reflns_limit_h_min -40
_diffrn_reflns_limit_k_max 9
_diffrn_reflns_limit_k_min -9
_diffrn_reflns_limit_l_max 24
_diffrn_reflns_limit_l_min -24
_diffrn_reflns_number 68948
_diffrn_reflns_theta_full 39.43
_diffrn_reflns_theta_max 39.43
_diffrn_reflns_theta_min 1.81
_diffrn_standards_decay_% 3.5
_diffrn_standards_interval_count 80
_diffrn_standards_interval_time .5
_diffrn_standards_number 3
_exptl_absorpt_coefficient_mu 9.920
_exptl_absorpt_correction_T_max 0.2257
_exptl_absorpt_correction_T_min 0.1077
_exptl_absorpt_correction_type multi-scan
_exptl_absorpt_process_details SADABS
_exptl_crystal_colour gold
_exptl_crystal_density_diffrn 2.999
_exptl_crystal_density_method 'not measured'
_exptl_crystal_description prism
_exptl_crystal_F_000 1348
_exptl_crystal_size_max 0.28
_exptl_crystal_size_mid 0.20
_exptl_crystal_size_min 0.15
_refine_diff_density_max 2.835
_refine_diff_density_min -2.437
_refine_diff_density_rms 0.170
_refine_ls_abs_structure_details 'Flack H D (1983), Acta Cryst. A39, 876-881'
_refine_ls_abs_structure_Flack 0.410(4)
_refine_ls_extinction_method none
_refine_ls_goodness_of_fit_ref 1.070
_refine_ls_hydrogen_treatment constr
_refine_ls_matrix_type full
_refine_ls_number_parameters 236
_refine_ls_number_reflns 9274
_refine_ls_number_restraints 1
_refine_ls_restrained_S_all 1.070
_refine_ls_R_factor_all 0.0335
_refine_ls_R_factor_gt 0.0252
_refine_ls_shift/su_max 0.001
_refine_ls_shift/su_mean 0.000
_refine_ls_structure_factor_coef Fsqd
_refine_ls_weighting_details 'calc w=1/[\s^2^(Fo^2^)+(0.0270P)^2^+0.3317P] where P=(Fo^2^+2Fc^2^)/3'
_refine_ls_weighting_scheme calc
_refine_ls_wR_factor_gt 0.0543
_refine_ls_wR_factor_ref 0.0567
_reflns_number_gt 7861
_reflns_number_total 9274
_reflns_threshold_expression >2sigma(I)
_cod_data_source_file ic901749r_si_002_7.cif
_cod_data_source_block 7
_cod_database_code 4303740

loop_
_symmetry_equiv_pos_as_xyz
'x, y, z'
'-x+1/2, y, z+1/2'
'x+1/2, -y, z'
'-x, -y, z+1/2'

loop_
_atom_site_label
_atom_site_type_symbol
_atom_site_fract_x
_atom_site_fract_y
_atom_site_fract_z
_atom_site_U_iso_or_equiv
_atom_site_adp_type
_atom_site_occupancy
_atom_site_symmetry_multiplicity
_atom_site_calc_flag
_atom_site_refinement_flags
_atom_site_disorder_assembly
_atom_site_disorder_group
Ag1 Ag 0.413335(10) 0.42424(4) 0.081981(18) 0.02704(4) Uani 1 1 d . . .
Ag2 Ag 0.364283(9) 0.07984(3) 0.580772(18) 0.02283(4) Uani 1 1 d . . .
O1 O 0.46390(11) 0.7369(5) 0.19613(16) 0.0253(5) Uani 1 1 d . . .
O2 O 0.46917(10) 0.8260(4) 0.35449(19) 0.0224(4) Uani 1 1 d . . .
O3 O 0.46106(11) 0.7297(4) -0.03307(17) 0.0245(4) Uani 1 1 d . . .
O4 O 0.46824(9) 0.8097(4) -0.1915(2) 0.0213(4) Uani 1 1 d . . .
O5 O 0.47193(10) -0.1089(4) 0.5799(2) 0.0308(4) Uani 1 1 d . . .
H5A H 0.4843 -0.0056 0.5358 0.037 Uiso 1 1 d R . .
H5B H 0.4955 -0.0690 0.6331 0.037 Uiso 1 1 d R . .
N1 N 0.38657(11) 0.3377(5) 0.23539(18) 0.0182(4) Uani 1 1 d . . .
N2 N 0.36375(11) 0.2207(5) 0.42875(19) 0.0188(4) Uani 1 1 d . . .
N3 N 0.38626(10) 0.3238(5) -0.07192(17) 0.0165(4) Uani 1 1 d . . .
N4 N 0.36291(10) 0.2041(5) -0.26439(18) 0.0180(4) Uani 1 1 d . . .
C1 C 0.41055(10) 0.4772(5) 0.3081(3) 0.0151(4) Uani 1 1 d . . .
C2 C 0.39943(13) 0.4196(5) 0.4047(2) 0.0189(5) Uani 1 1 d . . .
H2 H 0.4171 0.5211 0.4540 0.023 Uiso 1 1 calc R . .
C3 C 0.33781(14) 0.0913(6) 0.3561(3) 0.0210(5) Uani 1 1 d . . .
H3 H 0.3111 -0.0449 0.3709 0.025 Uiso 1 1 calc R . .
C4 C 0.34868(13) 0.1499(6) 0.2610(2) 0.0210(5) Uani 1 1 d . . .
H4 H 0.3288 0.0550 0.2120 0.025 Uiso 1 1 calc R . .
C5 C 0.45107(11) 0.6964(5) 0.2806(2) 0.0167(4) Uani 1 1 d . . .
C6 C 0.40922(12) 0.4625(5) -0.1432(3) 0.0157(4) Uani 1 1 d . . .
C7 C 0.39740(12) 0.4057(5) -0.2400(2) 0.0163(5) Uani 1 1 d . . .
H7 H 0.4139 0.5108 -0.2893 0.020 Uiso 1 1 calc R . .
C8 C 0.33867(12) 0.0689(5) -0.1933(3) 0.0188(4) Uani 1 1 d . . .
H8 H 0.3130 -0.0704 -0.2085 0.023 Uiso 1 1 calc R . .
C9 C 0.35020(13) 0.1273(6) -0.0966(2) 0.0194(5) Uani 1 1 d . . .
H9 H 0.3323 0.0266 -0.0473 0.023 Uiso 1 1 calc R . .
C10 C 0.44917(12) 0.6836(5) -0.1179(2) 0.0153(4) Uani 1 1 d . . .
Re1 Re 0.248197(4) -0.428631(15) 0.553109(14) 0.02046(2) Uani 1 1 d . . .
O6 O 0.31546(11) -0.3265(4) 0.6002(2) 0.0414(7) Uani 1 1 d . . .
O7 O 0.18885(12) -0.2806(5) 0.6087(2) 0.0447(8) Uani 1 1 d . . .
O8 O 0.24196(9) -0.7564(4) 0.5698(2) 0.0292(6) Uani 1 1 d . . .
O9 O 0.24509(11) -0.3592(6) 0.4316(2) 0.0376(6) Uani 1 1 d . . .

loop_
_atom_site_aniso_label
_atom_site_aniso_U_11
_atom_site_aniso_U_22
_atom_site_aniso_U_33
_atom_site_aniso_U_23
_atom_site_aniso_U_13
_atom_site_aniso_U_12
Ag1 0.03912(11) 0.03103(9) 0.01096(7) 0.00040(10) 0.00034(9) -0.01033(7)
Ag2 0.03208(9) 0.02245(7) 0.01397(7) 0.00066(9) -0.00039(8) -0.00789(6)
O1 0.0336(12) 0.0295(11) 0.0130(11) 0.0014(8) 0.0018(8) -0.0125(9)
O2 0.0290(11) 0.0248(11) 0.0134(10) -0.0015(9) 0.0010(8) -0.0111(8)
O3 0.0302(10) 0.0269(10) 0.0162(11) -0.0016(8) -0.0020(8) -0.0104(8)
O4 0.0236(8) 0.0221(9) 0.0183(10) 0.0008(10) -0.0007(9) -0.0093(7)
O5 0.0367(10) 0.0356(10) 0.0200(8) 0.0017(11) -0.0004(10) -0.0080(8)
N1 0.0201(10) 0.0205(11) 0.0141(12) -0.0016(8) -0.0018(8) -0.0017(8)
N2 0.0210(10) 0.0205(11) 0.0150(11) -0.0012(8) 0.0003(8) -0.0045(8)
N3 0.0186(9) 0.0176(10) 0.0133(11) 0.0000(7) 0.0020(7) -0.0030(7)
N4 0.0194(9) 0.0199(10) 0.0147(11) -0.0027(8) -0.0019(8) -0.0043(8)
C1 0.0162(9) 0.0173(10) 0.0117(11) 0.0001(11) -0.0002(10) -0.0014(7)
C2 0.0225(11) 0.0202(12) 0.0139(14) -0.0001(10) 0.0031(9) -0.0062(9)
C3 0.0238(12) 0.0189(12) 0.0204(15) -0.0001(12) -0.0005(10) -0.0060(9)
C4 0.0218(12) 0.0236(13) 0.0177(15) 0.0007(10) -0.0024(10) -0.0069(10)
C5 0.0167(9) 0.0191(11) 0.0143(12) 0.0002(8) 0.0010(8) -0.0041(8)
C6 0.0143(9) 0.0187(12) 0.0143(13) -0.0008(10) -0.0010(8) -0.0021(8)
C7 0.0206(11) 0.0169(11) 0.0113(13) 0.0025(9) -0.0011(8) -0.0026(8)
C8 0.0201(10) 0.0203(10) 0.0160(13) -0.0004(12) -0.0007(11) -0.0036(8)
C9 0.0230(12) 0.0201(11) 0.0152(14) 0.0000(10) 0.0038(10) -0.0037(9)
C10 0.0160(10) 0.0147(10) 0.0152(13) 0.0003(8) 0.0002(8) -0.0009(8)
Re1 0.01862(4) 0.01442(3) 0.02834(5) 0.00224(7) 0.00191(4) -0.00295(3)
O6 0.0353(11) 0.0240(10) 0.065(2) 0.0108(11) -0.0213(12) -0.0143(9)
O7 0.0385(12) 0.0252(10) 0.070(2) -0.0111(12) 0.0245(13) -0.0024(9)
O8 0.0294(9) 0.0183(8) 0.0400(18) 0.0005(9) -0.0043(10) -0.0084(6)
O9 0.0417(15) 0.0369(13) 0.0343(15) 0.0126(12) -0.0043(10) -0.0053(10)

loop_
_atom_type_symbol
_atom_type_description
_atom_type_scat_dispersion_real
_atom_type_scat_dispersion_imag
_atom_type_scat_source
C C 0.0033 0.0016 'International Tables Vol C Tables 4.2.6.8 and 6.1.1.4'
H H 0.0000 0.0000 'International Tables Vol C Tables 4.2.6.8 and 6.1.1.4'
Ag Ag -0.8971 1.1015 'International Tables Vol C Tables 4.2.6.8 and 6.1.1.4'
N N 0.0061 0.0033 'International Tables Vol C Tables 4.2.6.8 and 6.1.1.4'
O O 0.0106 0.0060 'International Tables Vol C Tables 4.2.6.8 and 6.1.1.4'
Re Re -1.0185 7.2310 'International Tables Vol C Tables 4.2.6.8 and 6.1.1.4'

loop_
_geom_angle_atom_site_label_1
_geom_angle_atom_site_label_2
_geom_angle_atom_site_label_3
_geom_angle
_geom_angle_site_symmetry_1
_geom_angle_site_symmetry_3
_geom_angle_publ_flag
N1 Ag1 N3 139.95(7) . . ?
N1 Ag1 O3 147.64(8) . . ?
N3 Ag1 O3 70.29(8) . . ?
N1 Ag1 O1 70.12(8) . . ?
N3 Ag1 O1 148.20(8) . . ?
O3 Ag1 O1 78.29(5) . . ?
N2 Ag2 N4 143.99(7) . 1_556 ?
N2 Ag2 O5 97.16(10) . . ?
N4 Ag2 O5 97.23(10) 1_556 . ?
C5 O1 Ag1 112.35(19) . . ?
C10 O3 Ag1 113.17(18) . . ?
Ag2 O5 H5A 93.8 . . ?
Ag2 O5 H5B 116.0 . . ?
H5A O5 H5B 103.8 . . ?
C4 N1 C1 116.5(3) . . ?
C4 N1 Ag1 124.3(2) . . ?
C1 N1 Ag1 119.3(2) . . ?
C3 N2 C2 117.2(3) . . ?
C3 N2 Ag2 123.0(2) . . ?
C2 N2 Ag2 118.8(2) . . ?
C6 N3 C9 117.2(3) . . ?
C6 N3 Ag1 117.91(19) . . ?
C9 N3 Ag1 124.86(19) . . ?
C8 N4 C7 117.6(3) . . ?
C8 N4 Ag2 124.2(2) . 1_554 ?
C7 N4 Ag2 117.18(19) . 1_554 ?
N1 C1 C2 121.9(3) . . ?
N1 C1 C5 117.2(3) . . ?
C2 C1 C5 120.9(3) . . ?
N2 C2 C1 120.5(3) . . ?
N2 C2 H2 119.7 . . ?
C1 C2 H2 119.7 . . ?
N2 C3 C4 122.0(3) . . ?
N2 C3 H3 119.0 . . ?
C4 C3 H3 119.0 . . ?
N1 C4 C3 121.8(3) . . ?
N1 C4 H4 119.1 . . ?
C3 C4 H4 119.1 . . ?
O1 C5 O2 126.4(3) . . ?
O1 C5 C1 120.9(3) . . ?
O2 C5 C1 112.6(3) . . ?
N3 C6 C7 121.7(2) . . ?
N3 C6 C10 118.4(3) . . ?
C7 C6 C10 120.0(3) . . ?
N4 C7 C6 120.9(2) . . ?
N4 C7 H7 119.5 . . ?
C6 C7 H7 119.5 . . ?
N4 C8 C9 121.3(3) . . ?
N4 C8 H8 119.3 . . ?
C9 C8 H8 119.3 . . ?
N3 C9 C8 121.3(3) . . ?
N3 C9 H9 119.4 . . ?
C8 C9 H9 119.4 . . ?
O3 C10 O4 125.9(3) . . ?
O3 C10 C6 120.2(3) . . ?
O4 C10 C6 113.9(3) . . ?
O7 Re1 O9 108.19(15) . . ?
O7 Re1 O8 108.64(11) . . ?
O9 Re1 O8 109.55(15) . . ?
O7 Re1 O6 111.68(16) . . ?
O9 Re1 O6 109.84(14) . . ?
O8 Re1 O6 108.92(11) . . ?

loop_
_geom_bond_atom_site_label_1
_geom_bond_atom_site_label_2
_geom_bond_distance
_geom_bond_site_symmetry_2
_geom_bond_publ_flag
Ag1 N1 2.253(3) . ?
Ag1 N3 2.277(2) . ?
Ag1 O3 2.492(2) . ?
Ag1 O1 2.537(2) . ?
Ag2 N2 2.229(3) . ?
Ag2 N4 2.240(3) 1_556 ?
Ag2 O5 2.608(2) . ?
O1 C5 1.223(4) . ?
O2 C5 1.291(4) . ?
O3 C10 1.228(4) . ?
O4 C10 1.286(4) . ?
O5 H5A 0.8598 . ?
O5 H5B 0.9295 . ?
N1 C4 1.343(4) . ?
N1 C1 1.353(4) . ?
N2 C3 1.344(4) . ?
N2 C2 1.350(4) . ?
N3 C6 1.327(4) . ?
N3 C9 1.348(4) . ?
N4 C8 1.326(4) . ?
N4 C7 1.347(4) . ?
N4 Ag2 2.240(3) 1_554 ?
C1 C2 1.393(4) . ?
C1 C5 1.508(4) . ?
C2 H2 0.9500 . ?
C3 C4 1.373(5) . ?
C3 H3 0.9500 . ?
C4 H4 0.9500 . ?
C6 C7 1.398(4) . ?
C6 C10 1.501(4) . ?
C7 H7 0.9500 . ?
C8 C9 1.398(5) . ?
C8 H8 0.9500 . ?
C9 H9 0.9500 . ?
Re1 O7 1.721(2) . ?
Re1 O9 1.722(3) . ?
Re1 O8 1.727(2) . ?
Re1 O6 1.728(2) . ?

loop_
_geom_torsion_atom_site_label_1
_geom_torsion_atom_site_label_2
_geom_torsion_atom_site_label_3
_geom_torsion_atom_site_label_4
_geom_torsion
_geom_torsion_site_symmetry_1
_geom_torsion_site_symmetry_2
_geom_torsion_site_symmetry_3
_geom_torsion_site_symmetry_4
_geom_torsion_publ_flag
N1 Ag1 O1 C5 0.5(2) . . . . ?
N3 Ag1 O1 C5 164.57(19) . . . . ?
O3 Ag1 O1 C5 173.4(2) . . . . ?
N1 Ag1 O3 C10 -163.77(19) . . . . ?
N3 Ag1 O3 C10 -1.2(2) . . . . ?
O1 Ag1 O3 C10 -176.3(2) . . . . ?
N3 Ag1 N1 C4 12.1(3) . . . . ?
O3 Ag1 N1 C4 166.0(2) . . . . ?
O1 Ag1 N1 C4 179.1(3) . . . . ?
N3 Ag1 N1 C1 -169.49(19) . . . . ?
O3 Ag1 N1 C1 -15.5(3) . . . . ?
O1 Ag1 N1 C1 -2.48(19) . . . . ?
N4 Ag2 N2 C3 -147.4(2) 1_556 . . . ?
O5 Ag2 N2 C3 99.8(2) . . . . ?
N4 Ag2 N2 C2 44.6(3) 1_556 . . . ?
O5 Ag2 N2 C2 -68.3(2) . . . . ?
N1 Ag1 N3 C6 167.64(19) . . . . ?
O3 Ag1 N3 C6 2.10(19) . . . . ?
O1 Ag1 N3 C6 11.3(3) . . . . ?
N1 Ag1 N3 C9 -14.9(3) . . . . ?
O3 Ag1 N3 C9 179.5(3) . . . . ?
O1 Ag1 N3 C9 -171.3(2) . . . . ?
C4 N1 C1 C2 3.7(4) . . . . ?
Ag1 N1 C1 C2 -174.8(2) . . . . ?
C4 N1 C1 C5 -177.4(2) . . . . ?
Ag1 N1 C1 C5 4.1(3) . . . . ?
C3 N2 C2 C1 -3.0(4) . . . . ?
Ag2 N2 C2 C1 165.8(2) . . . . ?
N1 C1 C2 N2 -0.2(4) . . . . ?
C5 C1 C2 N2 -179.1(3) . . . . ?
C2 N2 C3 C4 2.7(5) . . . . ?
Ag2 N2 C3 C4 -165.6(2) . . . . ?
C1 N1 C4 C3 -4.1(4) . . . . ?
Ag1 N1 C4 C3 174.3(2) . . . . ?
N2 C3 C4 N1 1.0(5) . . . . ?
Ag1 O1 C5 O2 -178.9(2) . . . . ?
Ag1 O1 C5 C1 1.4(3) . . . . ?
N1 C1 C5 O1 -3.6(4) . . . . ?
C2 C1 C5 O1 175.3(3) . . . . ?
N1 C1 C5 O2 176.6(2) . . . . ?
C2 C1 C5 O2 -4.5(4) . . . . ?
C9 N3 C6 C7 -0.9(4) . . . . ?
Ag1 N3 C6 C7 176.7(2) . . . . ?
C9 N3 C6 C10 179.6(2) . . . . ?
Ag1 N3 C6 C10 -2.8(3) . . . . ?
C8 N4 C7 C6 2.8(4) . . . . ?
Ag2 N4 C7 C6 -166.3(2) 1_554 . . . ?
N3 C6 C7 N4 -1.2(4) . . . . ?
C10 C6 C7 N4 178.3(2) . . . . ?
C7 N4 C8 C9 -2.3(4) . . . . ?
Ag2 N4 C8 C9 166.0(2) 1_554 . . . ?
C6 N3 C9 C8 1.4(4) . . . . ?
Ag1 N3 C9 C8 -176.0(2) . . . . ?
N4 C8 C9 N3 0.2(5) . . . . ?
Ag1 O3 C10 O4 -179.5(2) . . . . ?
Ag1 O3 C10 C6 0.3(3) . . . . ?
N3 C6 C10 O3 1.6(4) . . . . ?
C7 C6 C10 O3 -177.9(3) . . . . ?
N3 C6 C10 O4 -178.6(2) . . . . ?
C7 C6 C10 O4 1.9(4) . . . . ?
